data_4327796
loop_
_publ_author_name
'Rampal Pandey'
'Rakesh Kumar Gupta'
'Mohammad Shahid'
'Biswajit Maiti'
'Arvind Misra'
'Daya Shankar Pandey'

_publ_section_title
;
 Synthesis and Characterization of Electroactive Ferrocene Derivatives:
 Ferrocenylimidazoquinazoline as a Multichannel Chemosensor Selectively
 for Hg2+ and Pb2+ Ions in an Aqueous Environment
;
_journal_name_full 'Inorganic Chemistry'
_journal_page_first 298
_journal_page_last 311
_journal_paper_doi 10.1021/ic201663m
_journal_volume 51
_journal_year 2012
_chemical_formula_sum 'C24 H19 Fe N3'
_chemical_formula_weight 405.27
_space_group_IT_number 14
_symmetry_cell_setting monoclinic
_symmetry_Int_Tables_number 14
_symmetry_space_group_name_Hall '-P 2yn'
_symmetry_space_group_name_H-M 'P 1 21/n 1'
_atom_sites_solution_hydrogens geom
_atom_sites_solution_primary direct
_atom_sites_solution_secondary difmap
_audit_creation_method SHELXL-97
_cell_angle_alpha 90.00
_cell_angle_beta 104.349(3)
_cell_angle_gamma 90.00
_cell_formula_units_Z 4
_cell_length_a 11.481(2)
_cell_length_b 13.352(2)
_cell_length_c 12.126(2)
_cell_measurement_temperature 293(2)
_cell_volume 1800.9(5)
_computing_structure_refinement 'SHELXL-97 (Sheldrick, 1997)'
_diffrn_ambient_temperature 293(2)
_diffrn_measured_fraction_theta_full 0.997
_diffrn_measured_fraction_theta_max 0.977
_diffrn_radiation_monochromator graphite
_diffrn_radiation_type MoK\a
_diffrn_radiation_wavelength 0.71073
_diffrn_reflns_av_R_equivalents 0.0385
_diffrn_reflns_av_sigmaI/netI 0.0338
_diffrn_reflns_limit_h_max 15
_diffrn_reflns_limit_h_min -15
_diffrn_reflns_limit_k_max 17
_diffrn_reflns_limit_k_min -17
_diffrn_reflns_limit_l_max 16
_diffrn_reflns_limit_l_min -16
_diffrn_reflns_number 20543
_diffrn_reflns_theta_full 25.00
_diffrn_reflns_theta_max 28.26
_diffrn_reflns_theta_min 2.31
_diffrn_source 'fine-focus sealed tube'
_exptl_absorpt_coefficient_mu 0.852
_exptl_absorpt_correction_T_max 25
_exptl_absorpt_correction_T_min 25
_exptl_absorpt_correction_type multi-scan
_exptl_crystal_colour Red
_exptl_crystal_density_diffrn 1.491
_exptl_crystal_description Block
_exptl_crystal_F_000 836
_exptl_crystal_size_max 0.30
_exptl_crystal_size_mid 0.28
_exptl_crystal_size_min 0.26
_refine_diff_density_max 0.932
_refine_diff_density_min -0.585
_refine_diff_density_rms 0.105
_refine_ls_extinction_method none
_refine_ls_goodness_of_fit_ref 1.344
_refine_ls_hydrogen_treatment mixed
_refine_ls_matrix_type full
_refine_ls_number_parameters 257
_refine_ls_number_reflns 4354
_refine_ls_number_restraints 0
_refine_ls_restrained_S_all 1.344
_refine_ls_R_factor_all 0.0856
_refine_ls_R_factor_gt 0.0803
_refine_ls_shift/su_max 0.000
_refine_ls_shift/su_mean 0.000
_refine_ls_structure_factor_coef Fsqd
_refine_ls_weighting_details 'calc w=1/[\s^2^(Fo^2^)+(0.0724P)^2^+3.7264P] where P=(Fo^2^+2Fc^2^)/3'
_refine_ls_weighting_scheme calc
_refine_ls_wR_factor_gt 0.2130
_refine_ls_wR_factor_ref 0.2160
_reflns_number_gt 4147
_reflns_number_total 4354
_reflns_threshold_expression >2sigma(I)
_cod_data_source_file ic201663m_si_002_3.cif
_cod_data_source_block 4
_cod_original_cell_volume 1801.0(5)
_cod_original_sg_symbol_H-M 'P 21/n'
_cod_database_code 4327796

loop_
_symmetry_equiv_pos_as_xyz
'x, y, z'
'-x+1/2, y+1/2, -z+1/2'
'-x, -y, -z'
'x-1/2, -y-1/2, z-1/2'

loop_
_atom_site_label
_atom_site_type_symbol
_atom_site_fract_x
_atom_site_fract_y
_atom_site_fract_z
_atom_site_U_iso_or_equiv
_atom_site_adp_type
_atom_site_occupancy
_atom_site_symmetry_multiplicity
_atom_site_calc_flag
_atom_site_refinement_flags
H H 0.181(6) -0.177(5) 0.520(5) 0.063(19) Uiso 1 1 d .
Fe Fe 0.26053(5) 0.07060(5) 0.49139(5) 0.0316(2) Uani 1 1 d .
N2 N 0.3308(3) -0.1481(3) 0.7723(3) 0.0398(9) Uani 1 1 d .
C15 C 0.2996(4) -0.0086(3) 0.6396(4) 0.0310(9) Uani 1 1 d .
C16 C 0.4043(4) 0.0048(3) 0.5986(4) 0.0329(9) Uani 1 1 d .
H16 H 0.4513 -0.0460 0.5796 0.039 Uiso 1 1 calc R
N1 N 0.4975(4) -0.2242(3) 0.8733(4) 0.0454(10) Uani 1 1 d .
C8 C 0.4304(4) -0.2579(4) 0.6650(4) 0.0401(10) Uani 1 1 d .
C17 C 0.4245(4) 0.1095(4) 0.5915(4) 0.0402(10) Uani 1 1 d .
H17 H 0.4873 0.1390 0.5673 0.048 Uiso 1 1 calc R
C1 C 0.3485(4) -0.1136(4) 0.8835(4) 0.0396(11) Uani 1 1 d .
N3 N 0.2342(4) -0.1860(3) 0.5849(4) 0.0463(10) Uani 1 1 d .
C7 C 0.4238(4) -0.2106(3) 0.7733(4) 0.0357(10) Uani 1 1 d .
C20 C 0.2274(5) -0.0001(5) 0.3371(4) 0.0531(14) Uani 1 1 d .
H20 H 0.2641 -0.0585 0.3209 0.064 Uiso 1 1 calc R
C13 C 0.3325(4) -0.2418(3) 0.5724(5) 0.0413(11) Uani 1 1 d .
C24 C 0.1206(5) 0.0062(5) 0.3755(5) 0.0590(15) Uani 1 1 d .
H24 H 0.0743 -0.0475 0.3886 0.071 Uiso 1 1 calc R
C18 C 0.3334(5) 0.1607(4) 0.6272(4) 0.0448(11) Uani 1 1 d .
H18 H 0.3253 0.2299 0.6306 0.054 Uiso 1 1 calc R
C12 C 0.3318(5) -0.2869(4) 0.4685(5) 0.0497(13) Uani 1 1 d .
H12 H 0.2671 -0.2770 0.4060 0.060 Uiso 1 1 calc R
C14 C 0.2498(4) -0.1068(3) 0.6697(4) 0.0333(9) Uani 1 1 d .
H14 H 0.1718 -0.0937 0.6862 0.040 Uiso 1 1 calc R
C6 C 0.4514(5) -0.1611(4) 0.9455(5) 0.0439(11) Uani 1 1 d .
C3 C 0.3284(5) -0.0281(4) 1.0480(5) 0.0519(13) Uani 1 1 d .
H3 H 0.2891 0.0164 1.0854 0.062 Uiso 1 1 calc R
C19 C 0.2561(5) 0.0886(3) 0.6574(4) 0.0400(11) Uani 1 1 d .
H19 H 0.1886 0.1024 0.6841 0.048 Uiso 1 1 calc R
C23 C 0.0971(5) 0.1090(5) 0.3904(5) 0.0592(15) Uani 1 1 d .
H23 H 0.0326 0.1345 0.4152 0.071 Uiso 1 1 calc R
C4 C 0.4309(6) -0.0756(4) 1.1077(5) 0.0556(14) Uani 1 1 d .
H4 H 0.4587 -0.0619 1.1850 0.067 Uiso 1 1 calc R
C22 C 0.1882(5) 0.1657(5) 0.3612(5) 0.0567(14) Uani 1 1 d .
H22 H 0.1947 0.2351 0.3633 0.068 Uiso 1 1 calc R
C10 C 0.5224(6) -0.3604(4) 0.5488(6) 0.0604(16) Uani 1 1 d .
H10 H 0.5863 -0.4000 0.5404 0.073 Uiso 1 1 calc R
C21 C 0.2676(5) 0.0986(5) 0.3281(5) 0.0539(14) Uani 1 1 d .
H21 H 0.3357 0.1165 0.3041 0.065 Uiso 1 1 calc R
C5 C 0.4933(5) -0.1416(4) 1.0596(5) 0.0511(13) Uani 1 1 d .
H5 H 0.5623 -0.1726 1.1024 0.061 Uiso 1 1 calc R
C2 C 0.2828(5) -0.0458(4) 0.9324(5) 0.0472(12) Uani 1 1 d .
H2 H 0.2135 -0.0147 0.8904 0.057 Uiso 1 1 calc R
C11 C 0.4262(6) -0.3456(4) 0.4587(5) 0.0562(14) Uani 1 1 d .
H11 H 0.4248 -0.3758 0.3893 0.067 Uiso 1 1 calc R
C9 C 0.5251(5) -0.3171(4) 0.6519(5) 0.0496(13) Uani 1 1 d .
H9 H 0.5908 -0.3275 0.7133 0.060 Uiso 1 1 calc R

loop_
_atom_site_aniso_label
_atom_site_aniso_U_11
_atom_site_aniso_U_22
_atom_site_aniso_U_33
_atom_site_aniso_U_23
_atom_site_aniso_U_13
_atom_site_aniso_U_12
Fe 0.0312(3) 0.0306(3) 0.0311(3) -0.0002(2) 0.0039(2) 0.0048(2)
N2 0.035(2) 0.039(2) 0.046(2) 0.0071(17) 0.0106(17) -0.0004(16)
C15 0.028(2) 0.034(2) 0.030(2) -0.0039(17) 0.0051(16) 0.0033(16)
C16 0.031(2) 0.028(2) 0.036(2) -0.0003(17) 0.0021(17) 0.0026(16)
N1 0.039(2) 0.041(2) 0.053(2) 0.0070(19) 0.0057(19) 0.0024(18)
C8 0.044(3) 0.032(2) 0.046(3) -0.0009(19) 0.014(2) -0.0103(19)
C17 0.039(2) 0.039(2) 0.040(2) 0.000(2) 0.004(2) 0.000(2)
C1 0.048(3) 0.036(2) 0.035(2) -0.0015(19) 0.012(2) -0.021(2)
N3 0.037(2) 0.045(2) 0.050(3) -0.004(2) -0.0027(19) -0.0026(18)
C7 0.030(2) 0.031(2) 0.044(2) 0.0063(19) 0.0065(18) -0.0065(17)
C20 0.061(3) 0.055(3) 0.037(3) -0.009(2) 0.000(2) 0.004(3)
C13 0.041(3) 0.021(2) 0.066(3) -0.001(2) 0.021(2) -0.0050(18)
C24 0.052(3) 0.069(4) 0.045(3) 0.003(3) -0.008(3) -0.011(3)
C18 0.053(3) 0.031(2) 0.049(3) -0.005(2) 0.011(2) 0.002(2)
C12 0.054(3) 0.043(3) 0.045(3) 0.001(2) -0.002(2) -0.010(2)
C14 0.0239(19) 0.036(2) 0.040(2) 0.0020(18) 0.0080(17) 0.0004(17)
C6 0.045(3) 0.038(3) 0.051(3) 0.005(2) 0.016(2) -0.007(2)
C3 0.069(4) 0.042(3) 0.054(3) -0.007(2) 0.033(3) -0.007(3)
C19 0.048(3) 0.035(2) 0.039(2) -0.0054(19) 0.014(2) 0.012(2)
C23 0.040(3) 0.067(4) 0.064(4) 0.007(3) 0.000(3) 0.012(3)
C4 0.067(4) 0.053(3) 0.041(3) -0.004(2) 0.003(3) -0.012(3)
C22 0.054(3) 0.054(3) 0.052(3) 0.011(3) -0.005(3) 0.008(3)
C10 0.062(4) 0.043(3) 0.083(4) -0.007(3) 0.029(3) 0.010(3)
C21 0.054(3) 0.066(4) 0.038(3) 0.008(2) 0.004(2) -0.002(3)
C5 0.043(3) 0.048(3) 0.057(3) 0.002(3) 0.002(2) -0.007(2)
C2 0.038(3) 0.044(3) 0.059(3) 0.012(2) 0.011(2) -0.002(2)
C11 0.071(4) 0.048(3) 0.054(3) -0.017(3) 0.024(3) -0.011(3)
C9 0.045(3) 0.044(3) 0.056(3) 0.011(2) 0.007(2) 0.003(2)

loop_
_atom_type_symbol
_atom_type_description
_atom_type_scat_dispersion_real
_atom_type_scat_dispersion_imag
_atom_type_scat_source
C C 0.0033 0.0016 'International Tables Vol C Tables 4.2.6.8 and 6.1.1.4'
H H 0.0000 0.0000 'International Tables Vol C Tables 4.2.6.8 and 6.1.1.4'
N N 0.0061 0.0033 'International Tables Vol C Tables 4.2.6.8 and 6.1.1.4'
O O 0.0106 0.0060 'International Tables Vol C Tables 4.2.6.8 and 6.1.1.4'
Fe Fe 0.3463 0.8444 'International Tables Vol C Tables 4.2.6.8 and 6.1.1.4'

loop_
_geom_angle_atom_site_label_1
_geom_angle_atom_site_label_2
_geom_angle_atom_site_label_3
_geom_angle
C16 Fe C23 167.4(2)
C16 Fe C22 151.3(2)
C23 Fe C22 40.4(2)
C16 Fe C15 40.92(17)
C23 Fe C15 129.1(2)
C22 Fe C15 165.1(2)
C16 Fe C21 118.7(2)
C23 Fe C21 67.8(3)
C22 Fe C21 40.4(2)
C15 Fe C21 154.2(2)
C16 Fe C17 40.96(18)
C23 Fe C17 150.6(2)
C22 Fe C17 116.2(2)
C15 Fe C17 68.77(19)
C21 Fe C17 106.2(2)
C16 Fe C19 68.56(18)
C23 Fe C19 108.6(2)
C22 Fe C19 125.9(2)
C15 Fe C19 40.93(17)
C21 Fe C19 162.6(2)
C17 Fe C19 68.1(2)
C16 Fe C24 129.3(2)
C23 Fe C24 40.7(3)
C22 Fe C24 68.2(3)
C15 Fe C24 110.6(2)
C21 Fe C24 67.8(2)
C17 Fe C24 165.8(2)
C19 Fe C24 121.4(2)
C16 Fe C18 68.49(19)
C23 Fe C18 118.0(2)
C22 Fe C18 105.4(2)
C15 Fe C18 68.75(19)
C21 Fe C18 124.6(2)
C17 Fe C18 40.2(2)
C19 Fe C18 40.6(2)
C24 Fe C18 153.8(2)
C16 Fe C20 108.9(2)
C23 Fe C20 68.4(3)
C22 Fe C20 68.3(2)
C15 Fe C20 121.2(2)
C21 Fe C20 40.4(2)
C17 Fe C20 126.7(2)
C19 Fe C20 155.8(2)
C24 Fe C20 40.6(2)
C18 Fe C20 162.7(2)
C7 N2 C1 105.7(4)
C7 N2 C14 125.0(4)
C1 N2 C14 127.5(4)
C16 C15 C19 107.3(4)
C16 C15 C14 126.6(4)
C19 C15 C14 125.9(4)
C16 C15 Fe 69.3(2)
C19 C15 Fe 69.6(3)
C14 C15 Fe 130.5(3)
C15 C16 C17 108.0(4)
C15 C16 Fe 69.8(2)
C17 C16 Fe 69.8(3)
C15 C16 H16 126.0
C17 C16 H16 126.0
Fe C16 H16 125.9
C7 N1 C6 103.7(4)
C9 C8 C13 119.7(5)
C9 C8 C7 124.1(5)
C13 C8 C7 116.2(4)
C18 C17 C16 108.3(4)
C18 C17 Fe 70.1(3)
C16 C17 Fe 69.2(3)
C18 C17 H17 125.8
C16 C17 H17 125.8
Fe C17 H17 126.4
C6 C1 N2 105.9(4)
C6 C1 C2 122.8(5)
N2 C1 C2 131.3(5)
C13 N3 C14 120.3(4)
C13 N3 H 112(4)
C14 N3 H 118(4)
N1 C7 N2 114.9(4)
N1 C7 C8 127.0(4)
N2 C7 C8 118.0(4)
C21 C20 C24 107.2(5)
C21 C20 Fe 69.5(3)
C24 C20 Fe 69.6(3)
C21 C20 H20 126.4
C24 C20 H20 126.4
Fe C20 H20 126.1
N3 C13 C8 120.6(5)
N3 C13 C12 120.4(5)
C8 C13 C12 118.9(5)
C20 C24 C23 107.8(6)
C20 C24 Fe 69.8(3)
C23 C24 Fe 69.3(3)
C20 C24 H24 126.1
C23 C24 H24 126.1
Fe C24 H24 126.4
C17 C18 C19 108.1(4)
C17 C18 Fe 69.7(3)
C19 C18 Fe 69.5(3)
C17 C18 H18 126.0
C19 C18 H18 126.0
Fe C18 H18 126.4
C11 C12 C13 119.9(5)
C11 C12 H12 120.0
C13 C12 H12 120.0
N3 C14 N2 105.5(4)
N3 C14 C15 116.6(4)
N2 C14 C15 109.5(3)
N3 C14 H14 108.3
N2 C14 H14 108.3
C15 C14 H14 108.3
C5 C6 C1 119.9(5)
C5 C6 N1 130.4(5)
C1 C6 N1 109.7(5)
C4 C3 C2 120.9(5)
C4 C3 H3 119.6
C2 C3 H3 119.6
C18 C19 C15 108.3(4)
C18 C19 Fe 69.9(3)
C15 C19 Fe 69.4(2)
C18 C19 H19 125.8
C15 C19 H19 125.8
Fe C19 H19 126.4
C22 C23 C24 108.2(6)
C22 C23 Fe 69.8(3)
C24 C23 Fe 69.9(3)
C22 C23 H23 125.9
C24 C23 H23 125.9
Fe C23 H23 125.9
C5 C4 C3 123.2(5)
C5 C4 H4 118.4
C3 C4 H4 118.4
C23 C22 C21 107.7(6)
C23 C22 Fe 69.8(3)
C21 C22 Fe 69.8(3)
C23 C22 H22 126.1
C21 C22 H22 126.1
Fe C22 H22 125.8
C11 C10 C9 120.0(5)
C11 C10 H10 120.0
C9 C10 H10 120.0
C22 C21 C20 109.0(5)
C22 C21 Fe 69.8(3)
C20 C21 Fe 70.1(3)
C22 C21 H21 125.5
C20 C21 H21 125.5
Fe C21 H21 126.2
C4 C5 C6 117.8(5)
C4 C5 H5 121.1
C6 C5 H5 121.1
C3 C2 C1 115.4(5)
C3 C2 H2 122.3
C1 C2 H2 122.3
C10 C11 C12 121.1(5)
C10 C11 H11 119.4
C12 C11 H11 119.4
C10 C9 C8 120.3(5)
C10 C9 H9 119.8
C8 C9 H9 119.8

loop_
_geom_bond_atom_site_label_1
_geom_bond_atom_site_label_2
_geom_bond_distance
Fe C16 2.030(4)
Fe C23 2.035(5)
Fe C22 2.036(5)
Fe C15 2.037(4)
Fe C21 2.036(6)
Fe C17 2.039(5)
Fe C19 2.040(5)
Fe C24 2.043(5)
Fe C18 2.044(5)
Fe C20 2.045(5)
N2 C7 1.353(6)
N2 C1 1.391(6)
N2 C14 1.464(6)
C15 C16 1.422(6)
C15 C19 1.425(6)
C15 C14 1.511(6)
C16 C17 1.424(7)
C16 H16 0.9300
N1 C7 1.307(6)
N1 C6 1.410(7)
C8 C9 1.385(7)
C8 C13 1.394(7)
C8 C7 1.476(7)
C17 C18 1.405(7)
C17 H17 0.9300
C1 C6 1.386(7)
C1 C2 1.401(7)
N3 C13 1.391(6)
N3 C14 1.456(6)
N3 H 0.87(6)
C20 C21 1.410(8)
C20 C24 1.418(9)
C20 H20 0.9300
C13 C12 1.394(7)
C24 C23 1.420(9)
C24 H24 0.9300
C18 C19 1.417(7)
C18 H18 0.9300
C12 C11 1.367(8)
C12 H12 0.9300
C14 H14 0.9800
C6 C5 1.372(8)
C3 C4 1.374(8)
C3 C2 1.389(8)
C3 H3 0.9300
C19 H19 0.9300
C23 C22 1.405(9)
C23 H23 0.9300
C4 C5 1.356(8)
C4 H4 0.9300
C22 C21 1.405(8)
C22 H22 0.9300
C10 C11 1.362(9)
C10 C9 1.371(8)
C10 H10 0.9300
C21 H21 0.9300
C5 H5 0.9300
C2 H2 0.9300
C11 H11 0.9300
C9 H9 0.9300

loop_
_geom_torsion_atom_site_label_1
_geom_torsion_atom_site_label_2
_geom_torsion_atom_site_label_3
_geom_torsion_atom_site_label_4
_geom_torsion
C23 Fe C15 C16 169.4(3)
C22 Fe C15 C16 -150.5(8)
C21 Fe C15 C16 45.4(6)
C17 Fe C15 C16 -37.9(3)
C19 Fe C15 C16 -118.6(4)
C24 Fe C15 C16 126.9(3)
C18 Fe C15 C16 -81.2(3)
C20 Fe C15 C16 83.0(3)
C16 Fe C15 C19 118.6(4)
C23 Fe C15 C19 -72.0(4)
C22 Fe C15 C19 -31.9(9)
C21 Fe C15 C19 164.0(5)
C17 Fe C15 C19 80.7(3)
C24 Fe C15 C19 -114.5(3)
C18 Fe C15 C19 37.4(3)
C20 Fe C15 C19 -158.4(3)
C16 Fe C15 C14 -121.1(5)
C23 Fe C15 C14 48.3(5)
C22 Fe C15 C14 88.5(9)
C21 Fe C15 C14 -75.7(6)
C17 Fe C15 C14 -159.0(4)
C19 Fe C15 C14 120.3(5)
C24 Fe C15 C14 5.8(5)
C18 Fe C15 C14 157.7(4)
C20 Fe C15 C14 -38.1(5)
C19 C15 C16 C17 0.1(5)
C14 C15 C16 C17 -174.6(4)
Fe C15 C16 C17 59.6(3)
C19 C15 C16 Fe -59.5(3)
C14 C15 C16 Fe 125.7(4)
C23 Fe C16 C15 -41.2(11)
C22 Fe C16 C15 164.7(4)
C21 Fe C16 C15 -159.3(3)
C17 Fe C16 C15 119.1(4)
C19 Fe C16 C15 38.2(3)
C24 Fe C16 C15 -75.5(4)
C18 Fe C16 C15 82.0(3)
C20 Fe C16 C15 -116.2(3)
C23 Fe C16 C17 -160.2(10)
C22 Fe C16 C17 45.6(6)
C15 Fe C16 C17 -119.1(4)
C21 Fe C16 C17 81.6(3)
C19 Fe C16 C17 -80.9(3)
C24 Fe C16 C17 165.4(3)
C18 Fe C16 C17 -37.1(3)
C20 Fe C16 C17 124.7(3)
C15 C16 C17 C18 -0.2(5)
Fe C16 C17 C18 59.4(3)
C15 C16 C17 Fe -59.6(3)
C16 Fe C17 C18 -119.7(4)
C23 Fe C17 C18 51.7(6)
C22 Fe C17 C18 82.8(4)
C15 Fe C17 C18 -81.8(3)
C21 Fe C17 C18 125.0(3)
C19 Fe C17 C18 -37.6(3)
C24 Fe C17 C18 -172.0(9)
C20 Fe C17 C18 164.4(3)
C23 Fe C17 C16 171.4(4)
C22 Fe C17 C16 -157.5(3)
C15 Fe C17 C16 37.9(3)
C21 Fe C17 C16 -115.3(3)
C19 Fe C17 C16 82.0(3)
C24 Fe C17 C16 -52.4(10)
C18 Fe C17 C16 119.7(4)
C20 Fe C17 C16 -75.9(4)
C7 N2 C1 C6 -1.6(5)
C14 N2 C1 C6 -166.7(4)
C7 N2 C1 C2 178.3(5)
C14 N2 C1 C2 13.3(8)
C6 N1 C7 N2 -2.4(5)
C6 N1 C7 C8 179.3(4)
C1 N2 C7 N1 2.7(5)
C14 N2 C7 N1 168.2(4)
C1 N2 C7 C8 -178.9(4)
C14 N2 C7 C8 -13.4(6)
C9 C8 C7 N1 -7.0(8)
C13 C8 C7 N1 171.8(4)
C9 C8 C7 N2 174.8(4)
C13 C8 C7 N2 -6.4(6)
C16 Fe C20 C21 -112.4(3)
C23 Fe C20 C21 80.7(4)
C22 Fe C20 C21 37.1(4)
C15 Fe C20 C21 -155.8(3)
C17 Fe C20 C21 -70.2(4)
C19 Fe C20 C21 168.1(5)
C24 Fe C20 C21 118.5(5)
C18 Fe C20 C21 -34.4(9)
C16 Fe C20 C24 129.1(4)
C23 Fe C20 C24 -37.8(4)
C22 Fe C20 C24 -81.4(4)
C15 Fe C20 C24 85.7(4)
C21 Fe C20 C24 -118.5(5)
C17 Fe C20 C24 171.3(3)
C19 Fe C20 C24 49.6(7)
C18 Fe C20 C24 -152.8(7)
C14 N3 C13 C8 29.4(7)
C14 N3 C13 C12 -154.0(5)
C9 C8 C13 N3 177.3(4)
C7 C8 C13 N3 -1.5(6)
C9 C8 C13 C12 0.7(7)
C7 C8 C13 C12 -178.1(4)
C21 C20 C24 C23 -0.4(6)
Fe C20 C24 C23 59.1(4)
C21 C20 C24 Fe -59.5(4)
C16 Fe C24 C20 -71.7(4)
C23 Fe C24 C20 119.2(5)
C22 Fe C24 C20 81.7(4)
C15 Fe C24 C20 -114.3(4)
C21 Fe C24 C20 38.0(4)
C17 Fe C24 C20 -29.5(11)
C19 Fe C24 C20 -158.6(3)
C18 Fe C24 C20 162.2(5)
C16 Fe C24 C23 169.1(3)
C22 Fe C24 C23 -37.5(4)
C15 Fe C24 C23 126.5(4)
C21 Fe C24 C23 -81.2(4)
C17 Fe C24 C23 -148.7(8)
C19 Fe C24 C23 82.2(4)
C18 Fe C24 C23 43.0(7)
C20 Fe C24 C23 -119.2(5)
C16 C17 C18 C19 0.3(6)
Fe C17 C18 C19 59.1(4)
C16 C17 C18 Fe -58.8(3)
C16 Fe C18 C17 37.7(3)
C23 Fe C18 C17 -154.2(3)
C22 Fe C18 C17 -112.6(3)
C15 Fe C18 C17 81.8(3)
C21 Fe C18 C17 -73.0(4)
C19 Fe C18 C17 119.5(4)
C24 Fe C18 C17 175.6(5)
C20 Fe C18 C17 -46.6(8)
C16 Fe C18 C19 -81.7(3)
C23 Fe C18 C19 86.3(3)
C22 Fe C18 C19 127.9(3)
C15 Fe C18 C19 -37.6(3)
C21 Fe C18 C19 167.5(3)
C17 Fe C18 C19 -119.5(4)
C24 Fe C18 C19 56.1(6)
C20 Fe C18 C19 -166.1(7)
N3 C13 C12 C11 -176.8(5)
C8 C13 C12 C11 -0.2(7)
C13 N3 C14 N2 -43.2(6)
C13 N3 C14 C15 78.5(6)
C7 N2 C14 N3 36.1(6)
C1 N2 C14 N3 -161.5(4)
C7 N2 C14 C15 -90.1(5)
C1 N2 C14 C15 72.2(5)
C16 C15 C14 N3 -50.4(6)
C19 C15 C14 N3 135.8(5)
Fe C15 C14 N3 42.8(5)
C16 C15 C14 N2 69.2(5)
C19 C15 C14 N2 -104.6(5)
Fe C15 C14 N2 162.4(3)
N2 C1 C6 C5 179.4(4)
C2 C1 C6 C5 -0.6(7)
N2 C1 C6 N1 0.3(5)
C2 C1 C6 N1 -179.7(4)
C7 N1 C6 C5 -177.7(5)
C7 N1 C6 C1 1.2(5)
C17 C18 C19 C15 -0.2(6)
Fe C18 C19 C15 59.0(3)
C17 C18 C19 Fe -59.2(3)
C16 C15 C19 C18 0.1(5)
C14 C15 C19 C18 174.8(4)
Fe C15 C19 C18 -59.2(3)
C16 C15 C19 Fe 59.3(3)
C14 C15 C19 Fe -125.9(4)
C16 Fe C19 C18 81.5(3)
C23 Fe C19 C18 -111.5(3)
C22 Fe C19 C18 -70.0(4)
C15 Fe C19 C18 119.7(4)
C21 Fe C19 C18 -36.6(8)
C17 Fe C19 C18 37.3(3)
C24 Fe C19 C18 -154.6(3)
C20 Fe C19 C18 170.0(5)
C16 Fe C19 C15 -38.2(3)
C23 Fe C19 C15 128.8(3)
C22 Fe C19 C15 170.3(3)
C21 Fe C19 C15 -156.3(7)
C17 Fe C19 C15 -82.4(3)
C24 Fe C19 C15 85.8(3)
C18 Fe C19 C15 -119.7(4)
C20 Fe C19 C15 50.3(6)
C20 C24 C23 C22 0.2(6)
Fe C24 C23 C22 59.6(4)
C20 C24 C23 Fe -59.4(4)
C16 Fe C23 C22 -161.1(9)
C15 Fe C23 C22 165.1(3)
C21 Fe C23 C22 -37.8(4)
C17 Fe C23 C22 45.7(7)
C19 Fe C23 C22 124.0(4)
C24 Fe C23 C22 -119.2(6)
C18 Fe C23 C22 80.7(4)
C20 Fe C23 C22 -81.6(4)
C16 Fe C23 C24 -41.9(12)
C22 Fe C23 C24 119.2(6)
C15 Fe C23 C24 -75.7(4)
C21 Fe C23 C24 81.4(4)
C17 Fe C23 C24 164.9(4)
C19 Fe C23 C24 -116.8(4)
C18 Fe C23 C24 -160.1(4)
C20 Fe C23 C24 37.6(4)
C2 C3 C4 C5 0.0(9)
C24 C23 C22 C21 0.1(6)
Fe C23 C22 C21 59.8(4)
C24 C23 C22 Fe -59.6(4)
C16 Fe C22 C23 171.6(4)
C15 Fe C22 C23 -50.6(10)
C21 Fe C22 C23 118.8(5)
C17 Fe C22 C23 -157.0(4)
C19 Fe C22 C23 -75.9(4)
C24 Fe C22 C23 37.8(4)
C18 Fe C22 C23 -115.3(4)
C20 Fe C22 C23 81.7(4)
C16 Fe C22 C21 52.8(6)
C23 Fe C22 C21 -118.8(5)
C15 Fe C22 C21 -169.4(7)
C17 Fe C22 C21 84.3(4)
C19 Fe C22 C21 165.3(3)
C24 Fe C22 C21 -80.9(4)
C18 Fe C22 C21 125.9(4)
C20 Fe C22 C21 -37.1(4)
C23 C22 C21 C20 -0.4(6)
Fe C22 C21 C20 59.4(4)
C23 C22 C21 Fe -59.8(4)
C24 C20 C21 C22 0.5(6)
Fe C20 C21 C22 -59.1(4)
C24 C20 C21 Fe 59.6(4)
C16 Fe C21 C22 -154.1(3)
C23 Fe C21 C22 37.9(4)
C15 Fe C21 C22 173.8(4)
C17 Fe C21 C22 -111.7(4)
C19 Fe C21 C22 -43.4(9)
C24 Fe C21 C22 82.0(4)
C18 Fe C21 C22 -71.6(4)
C20 Fe C21 C22 120.1(5)
C16 Fe C21 C20 85.7(4)
C23 Fe C21 C20 -82.3(4)
C22 Fe C21 C20 -120.1(5)
C15 Fe C21 C20 53.6(6)
C17 Fe C21 C20 128.2(3)
C19 Fe C21 C20 -163.6(6)
C24 Fe C21 C20 -38.1(4)
C18 Fe C21 C20 168.3(3)
C3 C4 C5 C6 0.1(9)
C1 C6 C5 C4 0.3(8)
N1 C6 C5 C4 179.1(5)
C4 C3 C2 C1 -0.3(8)
C6 C1 C2 C3 0.6(7)
N2 C1 C2 C3 -179.4(5)
C9 C10 C11 C12 0.7(9)
C13 C12 C11 C10 -0.5(9)
C11 C10 C9 C8 -0.1(9)
C13 C8 C9 C10 -0.6(8)
C7 C8 C9 C10 178.2(5)
